data_1568348
loop_
_publ_author_name
'Tendera, Lukas'
'Fantuzzi, Felipe'
'Marder, Todd B.'
'Radius, Udo'

_publ_section_title
;
 Nickel boryl complexes and nickel-catalyzed alkyne borylation.
;
_journal_issue 8
_journal_name_full 'Chemical science'
_journal_page_first 2215
_journal_page_last 2228
_journal_paper_doi 10.1039/d2sc04690c
_journal_volume 14
_journal_year 2023
_chemical_formula_moiety 'C37 H35 B4 N O8 Si'
_chemical_formula_sum 'C37 H35 B4 N O8 Si'
_chemical_formula_weight 692.99
_space_group_crystal_system triclinic
_space_group_IT_number 2
_space_group_name_Hall '-P 1'
_space_group_name_H-M_alt 'P -1'
_atom_sites_solution_hydrogens geom
_audit_creation_method SHELXL-2018/3
_audit_update_record
;
2022-08-20 deposited with the CCDC.	2023-01-27 downloaded from the CCDC.
;
_cell_angle_alpha 76.146(2)
_cell_angle_beta 86.927(2)
_cell_angle_gamma 64.991(2)
_cell_formula_units_Z 2
_cell_length_a 9.7326(2)
_cell_length_b 10.1947(2)
_cell_length_c 19.1912(5)
_cell_measurement_reflns_used 21130
_cell_measurement_temperature 100(2)
_cell_measurement_theta_max 74.4480
_cell_measurement_theta_min 2.3460
_cell_volume 1672.98(7)
_computing_cell_refinement 'CrysAlisPro 1.171.41.96a (Rigaku OD, 2021)'
_computing_data_collection 'BIS 2011.8 / APEX2 ver. 2014.9 (Bruker AXS)'
_computing_data_reduction 'CrysAlisPro 1.171.41.96a (Rigaku OD, 2021)'
_computing_molecular_graphics 'ShelXLe (Huebschle et all, 2011)'
_computing_publication_material 'SHELXL-2017/1 (Sheldrick, 2017)'
_computing_structure_refinement 'SHELXL-2017/1 (Sheldrick, 2017)'
_computing_structure_solution 'SHELXT (Sheldrick, 2014)'
_diffrn_ambient_temperature 100(2)
_diffrn_detector_area_resol_mean 10.0
_diffrn_measured_fraction_theta_full 0.991
_diffrn_measured_fraction_theta_max 0.991
_diffrn_measurement_device_type 'PhotonJet R (Cu) X-ray Source'
_diffrn_measurement_method '\w scans'
_diffrn_radiation_type CuK\a
_diffrn_radiation_wavelength 1.54184
_diffrn_reflns_av_R_equivalents 0.0361
_diffrn_reflns_av_unetI/netI 0.0269
_diffrn_reflns_Laue_measured_fraction_full 0.991
_diffrn_reflns_Laue_measured_fraction_max 0.991
_diffrn_reflns_limit_h_max 12
_diffrn_reflns_limit_h_min -12
_diffrn_reflns_limit_k_max 12
_diffrn_reflns_limit_k_min -11
_diffrn_reflns_limit_l_max 23
_diffrn_reflns_limit_l_min -23
_diffrn_reflns_number 33072
_diffrn_reflns_point_group_measured_fraction_full 0.991
_diffrn_reflns_point_group_measured_fraction_max 0.991
_diffrn_reflns_theta_full 72.000
_diffrn_reflns_theta_max 72.100
_diffrn_reflns_theta_min 2.375
_diffrn_source 'Rotating-anode X-ray tube'
_exptl_absorpt_coefficient_mu 1.087
_exptl_absorpt_correction_T_max 1.000
_exptl_absorpt_correction_T_min 0.494
_exptl_absorpt_correction_type gaussian
_exptl_absorpt_process_details
;
CrysAlisPro 1.171.41.112a (Rigaku Oxford Diffraction, 2021)
Numerical absorption correction based on gaussian integration over
a multifaceted crystal model
Empirical absorption correction using spherical harmonics,
implemented in SCALE3 ABSPACK scaling algorithm.
;
_exptl_crystal_colour colorless
_exptl_crystal_density_diffrn 1.376
_exptl_crystal_description block
_exptl_crystal_F_000 724
_exptl_crystal_size_max 0.410
_exptl_crystal_size_mid 0.240
_exptl_crystal_size_min 0.050
_refine_diff_density_max 0.416
_refine_diff_density_min -0.352
_refine_diff_density_rms 0.051
_refine_ls_extinction_method none
_refine_ls_goodness_of_fit_ref 1.040
_refine_ls_hydrogen_treatment constr
_refine_ls_matrix_type full
_refine_ls_number_parameters 465
_refine_ls_number_reflns 6524
_refine_ls_number_restraints 0
_refine_ls_restrained_S_all 1.040
_refine_ls_R_factor_all 0.0495
_refine_ls_R_factor_gt 0.0429
_refine_ls_shift/su_max 0.000
_refine_ls_shift/su_mean 0.000
_refine_ls_structure_factor_coef Fsqd
_refine_ls_weighting_details 'w=1/[\s^2^(Fo^2^)+(0.0629P)^2^+0.9674P] where P=(Fo^2^+2Fc^2^)/3'
_refine_ls_weighting_scheme calc
_refine_ls_wR_factor_gt 0.1164
_refine_ls_wR_factor_ref 0.1210
_reflns_Friedel_coverage 0.000
_reflns_number_gt 5657
_reflns_number_total 6524
_reflns_threshold_expression 'I > 2\s(I)'
_cod_data_source_file d2sc04690c2.cif
_cod_data_source_block compound_13
_cod_depositor_comments 'Adding full bibliography for 1568336--1568351.cif.'
_cod_database_code 1568348
_shelx_shelxl_version_number 2018/3
_shelx_space_group_comment
;
The symmetry employed for this shelxl refinement is uniquely defined
by the following loop, which should always be used as a source of
symmetry information in preference to the above space-group names.
They are only intended as comments.
;
_shelx_estimated_absorpt_t_min 0.664
_shelx_estimated_absorpt_t_max 0.948

loop_
_space_group_symop_operation_xyz
'x, y, z'
'-x, -y, -z'

loop_
_atom_site_label
_atom_site_type_symbol
_atom_site_fract_x
_atom_site_fract_y
_atom_site_fract_z
_atom_site_U_iso_or_equiv
_atom_site_adp_type
_atom_site_occupancy
_atom_site_site_symmetry_order
_atom_site_calc_flag
_atom_site_refinement_flags_posn
_atom_site_refinement_flags_adp
_atom_site_refinement_flags_occupancy
_atom_site_disorder_assembly
_atom_site_disorder_group
Si01 Si 0.77495(5) 0.73801(5) 0.70244(3) 0.02512(13) Uani 1 1 d . . . . .
B1 B 0.9167(2) 0.4063(2) 0.81937(11) 0.0266(4) Uani 1 1 d . . . . .
O002 O 1.04304(13) 0.30727(13) 0.68613(6) 0.0234(3) Uani 1 1 d . . . . .
B2 B 0.9015(2) 0.3193(2) 0.70931(10) 0.0221(4) Uani 1 1 d . . . . .
O003 O 0.72163(13) 0.22922(13) 0.85361(6) 0.0235(3) Uani 1 1 d . . . . .
B3 B 0.6934(2) 0.3401(2) 0.79096(10) 0.0212(4) Uani 1 1 d . . . . .
O004 O 0.56552(13) 0.36194(13) 0.75218(6) 0.0246(3) Uani 1 1 d . . . . .
B4 B 0.6514(2) 0.5942(2) 0.64222(10) 0.0222(4) Uani 1 1 d . . . . .
O005 O 0.52024(14) 0.68122(13) 0.59852(6) 0.0254(3) Uani 1 1 d . . . . .
N5 N 0.1913(2) 0.8447(2) 0.89723(9) 0.0479(5) Uani 1 1 d . . . . .
O006 O 0.86404(13) 0.21526(13) 0.68947(6) 0.0244(3) Uani 1 1 d . . . . .
O007 O 0.76600(14) 0.50923(14) 0.60354(6) 0.0266(3) Uani 1 1 d . . . . .
O008 O 0.93216(15) 0.33308(16) 0.89121(7) 0.0331(3) Uani 1 1 d . . . . .
O009 O 1.02177(16) 0.46646(16) 0.80368(7) 0.0349(3) Uani 1 1 d . . . . .
C00A C 1.08644(19) 0.20420(18) 0.64426(9) 0.0226(3) Uani 1 1 d . . . . .
C00B C 0.6099(2) 0.17846(19) 0.85244(9) 0.0235(3) Uani 1 1 d . . . . .
C00C C 0.97835(19) 0.14811(19) 0.64688(9) 0.0235(3) Uani 1 1 d . . . . .
C00D C 0.68941(19) 0.59050(18) 0.72095(9) 0.0213(3) Uani 1 1 d . . . . .
C00E C 0.79959(19) 0.41970(18) 0.76110(9) 0.0215(3) Uani 1 1 d . . . . .
C00G C 0.55422(19) 0.65385(18) 0.76679(9) 0.0217(3) Uani 1 1 d . . . . .
C00H C 0.4083(2) 0.75388(19) 0.73782(9) 0.0247(4) Uani 1 1 d . . . . .
H00H H 0.390082 0.780785 0.687132 0.030 Uiso 1 1 calc R U . . .
C00I C 0.5165(2) 0.25788(19) 0.79123(9) 0.0249(4) Uani 1 1 d . . . . .
C00J C 0.5548(2) 0.64824(19) 0.53176(9) 0.0247(4) Uani 1 1 d . . . . .
C00K C 0.57175(19) 0.61838(19) 0.84187(9) 0.0229(3) Uani 1 1 d . . . . .
H00K H 0.668371 0.549922 0.864392 0.028 Uiso 1 1 calc R U . . .
C00L C 0.7035(2) 0.54299(19) 0.53492(9) 0.0245(4) Uani 1 1 d . . . . .
C00M C 0.3093(2) 0.7809(2) 0.85445(10) 0.0275(4) Uani 1 1 d . . . . .
C00N C 0.4618(2) 0.7017(2) 0.47080(10) 0.0281(4) Uani 1 1 d . . . . .
H00N H 0.359963 0.774493 0.468707 0.034 Uiso 1 1 calc R U . . .
C00O C 0.9919(2) 0.0422(2) 0.61119(10) 0.0294(4) Uani 1 1 d . . . . .
H00O H 0.917332 0.004504 0.613092 0.035 Uiso 1 1 calc R U . . .
C00P C 1.2289(2) 0.0491(2) 0.56874(10) 0.0305(4) Uani 1 1 d . . . . .
H00P H 1.314922 0.013722 0.541018 0.037 Uiso 1 1 calc R U . . .
C00Q C 0.4537(2) 0.6792(2) 0.88447(9) 0.0261(4) Uani 1 1 d . . . . .
H00Q H 0.471182 0.651317 0.935217 0.031 Uiso 1 1 calc R U . . .
C00R C 0.2898(2) 0.8150(2) 0.77969(10) 0.0284(4) Uani 1 1 d . . . . .
H00R H 0.192696 0.881923 0.757222 0.034 Uiso 1 1 calc R U . . .
C00S C 1.2138(2) 0.1571(2) 0.60550(10) 0.0279(4) Uani 1 1 d . . . . .
H00S H 1.287470 0.195868 0.603764 0.034 Uiso 1 1 calc R U . . .
C00T C 0.5249(2) 0.6433(2) 0.41201(9) 0.0289(4) Uani 1 1 d . . . . .
H00T H 0.464458 0.677302 0.368588 0.035 Uiso 1 1 calc R U . . .
C00U C 0.5885(2) 0.0671(2) 0.90204(10) 0.0312(4) Uani 1 1 d . . . . .
H00U H 0.652401 0.013275 0.944459 0.037 Uiso 1 1 calc R U . . .
C00V C 0.3964(2) 0.2303(2) 0.77513(11) 0.0326(4) Uani 1 1 d . . . . .
H00V H 0.332380 0.285252 0.732833 0.039 Uiso 1 1 calc R U . . .
C00W C 0.6740(2) 0.5367(2) 0.41514(10) 0.0299(4) Uani 1 1 d . . . . .
H00W H 0.712659 0.498867 0.374083 0.036 Uiso 1 1 calc R U . . .
C00X C 1.0476(2) 0.3513(2) 0.92123(10) 0.0290(4) Uani 1 1 d . . . . .
C00Y C 0.7678(2) 0.4842(2) 0.47751(10) 0.0298(4) Uani 1 1 d . . . . .
H00Y H 0.870094 0.412167 0.480108 0.036 Uiso 1 1 calc R U . . .
C00Z C 1.1211(2) -0.0075(2) 0.57188(11) 0.0320(4) Uani 1 1 d . . . . .
H00Z H 1.135482 -0.081734 0.546733 0.038 Uiso 1 1 calc R U . . .
C010 C 0.9539(2) 0.6778(2) 0.65341(11) 0.0325(4) Uani 1 1 d . . . . .
H01A H 1.019744 0.719241 0.667234 0.049 Uiso 1 1 calc R U . . .
H01B H 0.929313 0.713904 0.601506 0.049 Uiso 1 1 calc R U . . .
H01C H 1.006438 0.568725 0.665778 0.049 Uiso 1 1 calc R U . . .
C011 C 0.3747(2) 0.1172(2) 0.82460(11) 0.0373(5) Uani 1 1 d . . . . .
H011 H 0.293641 0.093640 0.815731 0.045 Uiso 1 1 calc R U . . .
C012 C 0.4676(2) 0.0382(2) 0.88621(11) 0.0364(5) Uani 1 1 d . . . . .
H012 H 0.448420 -0.037836 0.918665 0.044 Uiso 1 1 calc R U . . .
C013 C 0.0503(2) 0.9582(2) 0.86510(11) 0.0351(4) Uani 1 1 d . . . . .
H01D H -0.018908 0.991179 0.902719 0.053 Uiso 1 1 calc R U . . .
H01E H 0.005969 0.919156 0.834975 0.053 Uiso 1 1 calc R U . . .
H01F H 0.066240 1.042723 0.835382 0.053 Uiso 1 1 calc R U . . .
C014 C 1.1006(2) 0.4334(2) 0.86809(10) 0.0305(4) Uani 1 1 d . . . . .
C015 C 0.2188(2) 0.8136(3) 0.97283(11) 0.0372(5) Uani 1 1 d . . . . .
H01G H 0.251111 0.706807 0.993665 0.056 Uiso 1 1 calc R U . . .
H01H H 0.125486 0.870393 0.994351 0.056 Uiso 1 1 calc R U . . .
H01I H 0.298798 0.842367 0.982502 0.056 Uiso 1 1 calc R U . . .
C016 C 1.2754(2) 0.4196(2) 0.95130(11) 0.0366(4) Uani 1 1 d . . . . .
H016 H 1.355284 0.442186 0.962973 0.044 Uiso 1 1 calc R U . . .
C017 C 1.2231(2) 0.3374(2) 1.00494(11) 0.0361(4) Uani 1 1 d . . . . .
H017 H 1.267982 0.304518 1.052310 0.043 Uiso 1 1 calc R U . . .
C018 C 1.1059(2) 0.3021(2) 0.99072(11) 0.0383(5) Uani 1 1 d . . . . .
H018 H 1.068224 0.246778 1.027302 0.046 Uiso 1 1 calc R U . . .
C019 C 1.2152(2) 0.4701(2) 0.88092(11) 0.0375(5) Uani 1 1 d . . . . .
H019 H 1.251238 0.526501 0.844100 0.045 Uiso 1 1 calc R U . . .
C01B C 0.6315(2) 0.9111(2) 0.64161(13) 0.0410(5) Uani 1 1 d . . . . .
H01Q H 0.666574 0.990340 0.633042 0.061 Uiso 1 1 calc R U . . .
H01J H 0.533869 0.943310 0.664326 0.061 Uiso 1 1 calc R U . . .
H01K H 0.619099 0.889887 0.595747 0.061 Uiso 1 1 calc R U . . .
C01D C 0.7937(3) 0.7995(3) 0.78381(12) 0.0410(5) Uani 1 1 d . . . . .
H01L H 0.831489 0.876780 0.770577 0.061 Uiso 1 1 calc R U . . .
H01M H 0.865104 0.714243 0.819373 0.061 Uiso 1 1 calc R U . . .
H01N H 0.694279 0.839802 0.804335 0.061 Uiso 1 1 calc R U . . .

loop_
_atom_site_aniso_label
_atom_site_aniso_U_11
_atom_site_aniso_U_22
_atom_site_aniso_U_33
_atom_site_aniso_U_23
_atom_site_aniso_U_13
_atom_site_aniso_U_12
Si01 0.0262(2) 0.0266(2) 0.0252(3) -0.00660(19) 0.00479(19) -0.0138(2)
B1 0.0267(10) 0.0269(10) 0.0256(10) -0.0057(8) 0.0004(8) -0.0110(8)
O002 0.0219(6) 0.0238(6) 0.0255(6) -0.0077(5) 0.0011(5) -0.0096(5)
B2 0.0215(9) 0.0240(9) 0.0186(9) -0.0021(7) -0.0020(7) -0.0088(7)
O003 0.0259(6) 0.0240(6) 0.0212(6) -0.0012(5) -0.0009(5) -0.0131(5)
B3 0.0237(9) 0.0227(9) 0.0175(9) -0.0052(7) 0.0012(7) -0.0099(7)
O004 0.0258(6) 0.0282(6) 0.0207(6) -0.0011(5) -0.0015(5) -0.0144(5)
B4 0.0249(9) 0.0220(9) 0.0198(9) -0.0038(7) 0.0032(7) -0.0110(8)
O005 0.0265(6) 0.0291(6) 0.0179(6) -0.0073(5) 0.0004(5) -0.0082(5)
N5 0.0399(10) 0.0528(11) 0.0248(9) -0.0104(8) 0.0056(7) 0.0051(9)
O006 0.0246(6) 0.0273(6) 0.0239(6) -0.0075(5) 0.0041(5) -0.0129(5)
O007 0.0257(6) 0.0307(6) 0.0175(6) -0.0052(5) 0.0009(5) -0.0066(5)
O008 0.0325(7) 0.0439(8) 0.0261(7) -0.0026(6) -0.0038(5) -0.0216(6)
O009 0.0382(8) 0.0433(8) 0.0275(7) -0.0016(6) -0.0061(6) -0.0240(6)
C00A 0.0244(8) 0.0196(8) 0.0218(8) -0.0033(6) -0.0022(6) -0.0077(7)
C00B 0.0258(8) 0.0260(8) 0.0230(8) -0.0081(7) 0.0036(7) -0.0140(7)
C00C 0.0228(8) 0.0236(8) 0.0217(8) -0.0030(7) 0.0005(6) -0.0088(7)
C00D 0.0225(8) 0.0220(8) 0.0185(8) -0.0027(6) 0.0006(6) -0.0098(7)
C00E 0.0223(8) 0.0233(8) 0.0184(8) -0.0035(6) 0.0008(6) -0.0100(7)
C00G 0.0246(8) 0.0227(8) 0.0196(8) -0.0050(6) 0.0028(6) -0.0119(7)
C00H 0.0270(9) 0.0264(9) 0.0187(8) -0.0030(7) 0.0007(7) -0.0105(7)
C00I 0.0271(9) 0.0278(9) 0.0230(8) -0.0068(7) 0.0047(7) -0.0147(7)
C00J 0.0312(9) 0.0272(9) 0.0190(8) -0.0068(7) 0.0037(7) -0.0150(7)
C00K 0.0218(8) 0.0252(8) 0.0212(8) -0.0050(7) -0.0001(6) -0.0095(7)
C00L 0.0284(9) 0.0260(9) 0.0186(8) -0.0027(7) 0.0002(7) -0.0121(7)
C00M 0.0285(9) 0.0264(9) 0.0260(9) -0.0082(7) 0.0058(7) -0.0095(7)
C00N 0.0288(9) 0.0298(9) 0.0246(9) -0.0055(7) 0.0010(7) -0.0119(7)
C00O 0.0306(9) 0.0303(9) 0.0320(10) -0.0108(8) 0.0008(8) -0.0155(8)
C00P 0.0267(9) 0.0316(9) 0.0292(10) -0.0096(8) 0.0034(7) -0.0074(8)
C00Q 0.0327(9) 0.0293(9) 0.0183(8) -0.0058(7) 0.0027(7) -0.0152(8)
C00R 0.0277(9) 0.0265(9) 0.0256(9) -0.0046(7) 0.0000(7) -0.0072(7)
C00S 0.0245(9) 0.0289(9) 0.0303(9) -0.0071(7) 0.0023(7) -0.0114(7)
C00T 0.0374(10) 0.0345(10) 0.0198(8) -0.0054(7) 0.0014(7) -0.0204(8)
C00U 0.0416(11) 0.0292(9) 0.0254(9) -0.0048(7) 0.0039(8) -0.0187(8)
C00V 0.0319(10) 0.0409(11) 0.0309(10) -0.0083(8) 0.0007(8) -0.0211(9)
C00W 0.0385(10) 0.0357(10) 0.0213(9) -0.0106(7) 0.0076(7) -0.0198(8)
C00X 0.0252(9) 0.0343(10) 0.0292(9) -0.0082(8) -0.0021(7) -0.0133(8)
C00Y 0.0303(9) 0.0318(9) 0.0254(9) -0.0082(7) 0.0064(7) -0.0112(8)
C00Z 0.0332(10) 0.0314(9) 0.0322(10) -0.0140(8) -0.0003(8) -0.0107(8)
C010 0.0317(10) 0.0299(10) 0.0352(10) -0.0056(8) 0.0104(8) -0.0144(8)
C011 0.0394(11) 0.0476(12) 0.0398(11) -0.0161(9) 0.0086(9) -0.0301(10)
C012 0.0490(12) 0.0365(10) 0.0350(10) -0.0098(8) 0.0125(9) -0.0293(10)
C013 0.0272(9) 0.0389(11) 0.0384(11) -0.0147(9) 0.0079(8) -0.0112(8)
C014 0.0321(10) 0.0317(9) 0.0268(9) -0.0049(8) -0.0049(7) -0.0131(8)
C015 0.0359(10) 0.0529(12) 0.0296(10) -0.0179(9) 0.0123(8) -0.0222(10)
C016 0.0350(10) 0.0366(10) 0.0397(11) -0.0084(9) -0.0093(9) -0.0158(9)
C017 0.0354(10) 0.0413(11) 0.0307(10) -0.0058(8) -0.0098(8) -0.0156(9)
C018 0.0403(11) 0.0491(12) 0.0275(10) -0.0017(9) -0.0041(8) -0.0240(10)
C019 0.0402(11) 0.0418(11) 0.0352(11) -0.0038(9) -0.0034(9) -0.0241(9)
C01B 0.0340(11) 0.0300(10) 0.0528(13) 0.0045(9) -0.0015(9) -0.0150(9)
C01D 0.0447(12) 0.0499(12) 0.0437(12) -0.0219(10) 0.0102(10) -0.0296(10)

loop_
_atom_type_symbol
_atom_type_description
_atom_type_scat_dispersion_real
_atom_type_scat_dispersion_imag
_atom_type_scat_source
C C 0.0181 0.0091 'International Tables Vol C Tables 4.2.6.8 and 6.1.1.4'
H H 0.0000 0.0000 'International Tables Vol C Tables 4.2.6.8 and 6.1.1.4'
B B 0.0090 0.0039 'International Tables Vol C Tables 4.2.6.8 and 6.1.1.4'
N N 0.0311 0.0180 'International Tables Vol C Tables 4.2.6.8 and 6.1.1.4'
O O 0.0492 0.0322 'International Tables Vol C Tables 4.2.6.8 and 6.1.1.4'
Si Si 0.2541 0.3302 'International Tables Vol C Tables 4.2.6.8 and 6.1.1.4'

loop_
_geom_angle_atom_site_label_1
_geom_angle_atom_site_label_2
_geom_angle_atom_site_label_3
_geom_angle
_geom_angle_site_symmetry_1
_geom_angle_site_symmetry_3
_geom_angle_publ_flag
C01D Si01 C010 112.97(10) . . ?
C01D Si01 C01B 104.06(11) . . ?
C010 Si01 C01B 106.88(10) . . ?
C01D Si01 C00D 113.42(9) . . ?
C010 Si01 C00D 112.28(8) . . ?
C01B Si01 C00D 106.43(8) . . ?
O008 B1 O009 110.54(16) . . ?
O008 B1 C00E 126.31(16) . . ?
O009 B1 C00E 123.14(16) . . ?
C00A O002 B2 105.09(13) . . ?
O002 B2 O006 111.11(15) . . ?
O002 B2 C00E 126.86(15) . . ?
O006 B2 C00E 121.51(15) . . ?
B3 O003 C00B 105.18(13) . . ?
O003 B3 O004 111.08(15) . . ?
O003 B3 C00E 125.75(15) . . ?
O004 B3 C00E 122.79(15) . . ?
C00I O004 B3 105.34(13) . . ?
O005 B4 O007 110.17(15) . . ?
O005 B4 C00D 130.43(16) . . ?
O007 B4 C00D 119.12(15) . . ?
B4 O005 C00J 105.72(14) . . ?
C00M N5 C013 120.19(17) . . ?
C00M N5 C015 120.00(17) . . ?
C013 N5 C015 119.07(17) . . ?
C00C O006 B2 105.16(13) . . ?
C00L O007 B4 106.34(13) . . ?
B1 O008 C00X 105.98(15) . . ?
C014 O009 B1 105.75(15) . . ?
C00S C00A O002 129.00(16) . . ?
C00S C00A C00C 122.02(16) . . ?
O002 C00A C00C 108.97(15) . . ?
C00I C00B C00U 122.24(17) . . ?
C00I C00B O003 109.28(14) . . ?
C00U C00B O003 128.48(16) . . ?
C00O C00C O006 128.56(16) . . ?
C00O C00C C00A 122.17(17) . . ?
O006 C00C C00A 109.28(15) . . ?
C00G C00D B4 116.71(14) . . ?
C00G C00D C00E 109.88(13) . . ?
B4 C00D C00E 108.40(13) . . ?
C00G C00D Si01 103.83(11) . . ?
B4 C00D Si01 100.22(11) . . ?
C00E C00D Si01 117.86(11) . . ?
B3 C00E B1 114.20(14) . . ?
B3 C00E B2 101.95(13) . . ?
B1 C00E B2 104.57(14) . . ?
B3 C00E C00D 106.82(13) . . ?
B1 C00E C00D 113.89(14) . . ?
B2 C00E C00D 114.99(13) . . ?
C00H C00G C00K 115.29(15) . . ?
C00H C00G C00D 123.53(15) . . ?
C00K C00G C00D 121.14(15) . . ?
C00R C00H C00G 122.74(16) . . ?
C00R C00H H00H 118.6 . . ?
C00G C00H H00H 118.6 . . ?
C00B C00I C00V 122.26(17) . . ?
C00B C00I O004 109.09(15) . . ?
C00V C00I O004 128.65(16) . . ?
C00N C00J C00L 122.09(16) . . ?
C00N C00J O005 128.50(17) . . ?
C00L C00J O005 109.36(15) . . ?
C00Q C00K C00G 122.48(16) . . ?
C00Q C00K H00K 118.8 . . ?
C00G C00K H00K 118.8 . . ?
C00Y C00L C00J 122.53(17) . . ?
C00Y C00L O007 129.05(16) . . ?
C00J C00L O007 108.40(15) . . ?
N5 C00M C00Q 121.39(17) . . ?
N5 C00M C00R 121.97(17) . . ?
C00Q C00M C00R 116.64(16) . . ?
C00J C00N C00T 116.25(17) . . ?
C00J C00N H00N 121.9 . . ?
C00T C00N H00N 121.9 . . ?
C00C C00O C00Z 116.56(17) . . ?
C00C C00O H00O 121.7 . . ?
C00Z C00O H00O 121.7 . . ?
C00Z C00P C00S 121.44(17) . . ?
C00Z C00P H00P 119.3 . . ?
C00S C00P H00P 119.3 . . ?
C00K C00Q C00M 121.37(16) . . ?
C00K C00Q H00Q 119.3 . . ?
C00M C00Q H00Q 119.3 . . ?
C00H C00R C00M 121.45(17) . . ?
C00H C00R H00R 119.3 . . ?
C00M C00R H00R 119.3 . . ?
C00A C00S C00P 116.39(17) . . ?
C00A C00S H00S 121.8 . . ?
C00P C00S H00S 121.8 . . ?
C00W C00T C00N 121.83(17) . . ?
C00W C00T H00T 119.1 . . ?
C00N C00T H00T 119.1 . . ?
C00B C00U C012 115.94(18) . . ?
C00B C00U H00U 122.0 . . ?
C012 C00U H00U 122.0 . . ?
C00I C00V C011 115.94(18) . . ?
C00I C00V H00V 122.0 . . ?
C011 C00V H00V 122.0 . . ?
C00T C00W C00Y 121.25(17) . . ?
C00T C00W H00W 119.4 . . ?
C00Y C00W H00W 119.4 . . ?
C018 C00X C014 121.94(18) . . ?
C018 C00X O008 129.47(18) . . ?
C014 C00X O008 108.59(16) . . ?
C00L C00Y C00W 116.05(17) . . ?
C00L C00Y H00Y 122.0 . . ?
C00W C00Y H00Y 122.0 . . ?
C00P C00Z C00O 121.41(17) . . ?
C00P C00Z H00Z 119.3 . . ?
C00O C00Z H00Z 119.3 . . ?
Si01 C010 H01A 109.5 . . ?
Si01 C010 H01B 109.5 . . ?
H01A C010 H01B 109.5 . . ?
Si01 C010 H01C 109.5 . . ?
H01A C010 H01C 109.5 . . ?
H01B C010 H01C 109.5 . . ?
C012 C011 C00V 121.83(18) . . ?
C012 C011 H011 119.1 . . ?
C00V C011 H011 119.1 . . ?
C011 C012 C00U 121.78(18) . . ?
C011 C012 H012 119.1 . . ?
C00U C012 H012 119.1 . . ?
N5 C013 H01D 109.5 . . ?
N5 C013 H01E 109.5 . . ?
H01D C013 H01E 109.5 . . ?
N5 C013 H01F 109.5 . . ?
H01D C013 H01F 109.5 . . ?
H01E C013 H01F 109.5 . . ?
C019 C014 C00X 122.62(18) . . ?
C019 C014 O009 128.26(18) . . ?
C00X C014 O009 109.11(16) . . ?
N5 C015 H01G 109.5 . . ?
N5 C015 H01H 109.5 . . ?
H01G C015 H01H 109.5 . . ?
N5 C015 H01I 109.5 . . ?
H01G C015 H01I 109.5 . . ?
H01H C015 H01I 109.5 . . ?
C017 C016 C019 122.22(19) . . ?
C017 C016 H016 118.9 . . ?
C019 C016 H016 118.9 . . ?
C016 C017 C018 121.12(18) . . ?
C016 C017 H017 119.4 . . ?
C018 C017 H017 119.4 . . ?
C00X C018 C017 116.44(19) . . ?
C00X C018 H018 121.8 . . ?
C017 C018 H018 121.8 . . ?
C014 C019 C016 115.66(19) . . ?
C014 C019 H019 122.2 . . ?
C016 C019 H019 122.2 . . ?
Si01 C01B H01Q 109.5 . . ?
Si01 C01B H01J 109.5 . . ?
H01Q C01B H01J 109.5 . . ?
Si01 C01B H01K 109.5 . . ?
H01Q C01B H01K 109.5 . . ?
H01J C01B H01K 109.5 . . ?
Si01 C01D H01L 109.5 . . ?
Si01 C01D H01M 109.5 . . ?
H01L C01D H01M 109.5 . . ?
Si01 C01D H01N 109.5 . . ?
H01L C01D H01N 109.5 . . ?
H01M C01D H01N 109.5 . . ?

loop_
_geom_bond_atom_site_label_1
_geom_bond_atom_site_label_2
_geom_bond_distance
_geom_bond_site_symmetry_2
_geom_bond_publ_flag
Si01 C01D 1.860(2) . ?
Si01 C010 1.8687(19) . ?
Si01 C01B 1.879(2) . ?
Si01 C00D 1.9626(17) . ?
B1 O008 1.384(2) . ?
B1 O009 1.387(2) . ?
B1 C00E 1.581(3) . ?
O002 C00A 1.386(2) . ?
O002 B2 1.389(2) . ?
B2 O006 1.392(2) . ?
B2 C00E 1.594(3) . ?
O003 B3 1.386(2) . ?
O003 C00B 1.391(2) . ?
B3 O004 1.392(2) . ?
B3 C00E 1.574(2) . ?
O004 C00I 1.387(2) . ?
B4 O005 1.386(2) . ?
B4 O007 1.395(2) . ?
B4 C00D 1.563(2) . ?
O005 C00J 1.390(2) . ?
N5 C00M 1.393(2) . ?
N5 C013 1.418(3) . ?
N5 C015 1.424(3) . ?
O006 C00C 1.379(2) . ?
O007 C00L 1.384(2) . ?
O008 C00X 1.387(2) . ?
O009 C014 1.384(2) . ?
C00A C00S 1.374(3) . ?
C00A C00C 1.388(2) . ?
C00B C00I 1.377(2) . ?
C00B C00U 1.378(2) . ?
C00C C00O 1.370(3) . ?
C00D C00G 1.534(2) . ?
C00D C00E 1.626(2) . ?
C00G C00H 1.398(2) . ?
C00G C00K 1.400(2) . ?
C00H C00R 1.377(3) . ?
C00H H00H 0.9500 . ?
C00I C00V 1.378(3) . ?
C00J C00N 1.370(2) . ?
C00J C00L 1.383(3) . ?
C00K C00Q 1.383(2) . ?
C00K H00K 0.9500 . ?
C00L C00Y 1.375(2) . ?
C00M C00Q 1.396(3) . ?
C00M C00R 1.396(3) . ?
C00N C00T 1.394(3) . ?
C00N H00N 0.9500 . ?
C00O C00Z 1.396(3) . ?
C00O H00O 0.9500 . ?
C00P C00Z 1.389(3) . ?
C00P C00S 1.398(3) . ?
C00P H00P 0.9500 . ?
C00Q H00Q 0.9500 . ?
C00R H00R 0.9500 . ?
C00S H00S 0.9500 . ?
C00T C00W 1.391(3) . ?
C00T H00T 0.9500 . ?
C00U C012 1.392(3) . ?
C00U H00U 0.9500 . ?
C00V C011 1.392(3) . ?
C00V H00V 0.9500 . ?
C00W C00Y 1.397(3) . ?
C00W H00W 0.9500 . ?
C00X C018 1.368(3) . ?
C00X C014 1.381(3) . ?
C00Y H00Y 0.9500 . ?
C00Z H00Z 0.9500 . ?
C010 H01A 0.9800 . ?
C010 H01B 0.9800 . ?
C010 H01C 0.9800 . ?
C011 C012 1.381(3) . ?
C011 H011 0.9500 . ?
C012 H012 0.9500 . ?
C013 H01D 0.9800 . ?
C013 H01E 0.9800 . ?
C013 H01F 0.9800 . ?
C014 C019 1.367(3) . ?
C015 H01G 0.9800 . ?
C015 H01H 0.9800 . ?
C015 H01I 0.9800 . ?
C016 C017 1.383(3) . ?
C016 C019 1.389(3) . ?
C016 H016 0.9500 . ?
C017 C018 1.390(3) . ?
C017 H017 0.9500 . ?
C018 H018 0.9500 . ?
C019 H019 0.9500 . ?
C01B H01Q 0.9800 . ?
C01B H01J 0.9800 . ?
C01B H01K 0.9800 . ?
C01D H01L 0.9800 . ?
C01D H01M 0.9800 . ?
C01D H01N 0.9800 . ?

loop_
_geom_torsion_atom_site_label_1
_geom_torsion_atom_site_label_2
_geom_torsion_atom_site_label_3
_geom_torsion_atom_site_label_4
_geom_torsion
_geom_torsion_site_symmetry_1
_geom_torsion_site_symmetry_2
_geom_torsion_site_symmetry_3
_geom_torsion_site_symmetry_4
_geom_torsion_publ_flag
C00A O002 B2 O006 6.47(18) . . . . ?
C00A O002 B2 C00E 178.28(16) . . . . ?
C00B O003 B3 O004 1.55(18) . . . . ?
C00B O003 B3 C00E -171.50(16) . . . . ?
O003 B3 O004 C00I -1.84(19) . . . . ?
C00E B3 O004 C00I 171.45(16) . . . . ?
O007 B4 O005 C00J 0.38(18) . . . . ?
C00D B4 O005 C00J 174.17(17) . . . . ?
O002 B2 O006 C00C -6.06(18) . . . . ?
C00E B2 O006 C00C -178.38(15) . . . . ?
O005 B4 O007 C00L -0.88(18) . . . . ?
C00D B4 O007 C00L -175.47(15) . . . . ?
O009 B1 O008 C00X 1.4(2) . . . . ?
C00E B1 O008 C00X -179.73(18) . . . . ?
O008 B1 O009 C014 -1.9(2) . . . . ?
C00E B1 O009 C014 179.15(17) . . . . ?
B2 O002 C00A C00S 176.44(18) . . . . ?
B2 O002 C00A C00C -4.30(17) . . . . ?
B3 O003 C00B C00I -0.64(18) . . . . ?
B3 O003 C00B C00U 179.07(19) . . . . ?
B2 O006 C00C C00O -176.96(18) . . . . ?
B2 O006 C00C C00A 3.19(18) . . . . ?
C00S C00A C00C C00O 0.2(3) . . . . ?
O002 C00A C00C C00O -179.16(16) . . . . ?
C00S C00A C00C O006 -179.97(15) . . . . ?
O002 C00A C00C O006 0.71(18) . . . . ?
O005 B4 C00D C00G 21.1(3) . . . . ?
O007 B4 C00D C00G -165.63(14) . . . . ?
O005 B4 C00D C00E 145.70(17) . . . . ?
O007 B4 C00D C00E -41.0(2) . . . . ?
O005 B4 C00D Si01 -90.21(19) . . . . ?
O007 B4 C00D Si01 83.11(16) . . . . ?
O003 B3 C00E B1 -19.9(2) . . . . ?
O004 B3 C00E B1 167.78(16) . . . . ?
O003 B3 C00E B2 92.20(19) . . . . ?
O004 B3 C00E B2 -80.07(19) . . . . ?
O003 B3 C00E C00D -146.79(16) . . . . ?
O004 B3 C00E C00D 40.9(2) . . . . ?
O008 B1 C00E B3 0.1(3) . . . . ?
O009 B1 C00E B3 178.89(17) . . . . ?
O008 B1 C00E B2 -110.5(2) . . . . ?
O009 B1 C00E B2 68.3(2) . . . . ?
O008 B1 C00E C00D 123.19(19) . . . . ?
O009 B1 C00E C00D -58.0(2) . . . . ?
O002 B2 C00E B3 -158.33(16) . . . . ?
O006 B2 C00E B3 12.7(2) . . . . ?
O002 B2 C00E B1 -39.1(2) . . . . ?
O006 B2 C00E B1 131.91(16) . . . . ?
O002 B2 C00E C00D 86.5(2) . . . . ?
O006 B2 C00E C00D -102.44(18) . . . . ?
C00G C00D C00E B3 43.53(17) . . . . ?
B4 C00D C00E B3 -85.08(16) . . . . ?
Si01 C00D C00E B3 162.14(11) . . . . ?
C00G C00D C00E B1 -83.49(17) . . . . ?
B4 C00D C00E B1 147.90(15) . . . . ?
Si01 C00D C00E B1 35.11(18) . . . . ?
C00G C00D C00E B2 155.84(14) . . . . ?
B4 C00D C00E B2 27.23(19) . . . . ?
Si01 C00D C00E B2 -85.56(16) . . . . ?
B4 C00D C00G C00H -21.3(2) . . . . ?
C00E C00D C00G C00H -145.19(16) . . . . ?
Si01 C00D C00G C00H 87.88(17) . . . . ?
B4 C00D C00G C00K 161.27(15) . . . . ?
C00E C00D C00G C00K 37.4(2) . . . . ?
Si01 C00D C00G C00K -89.55(16) . . . . ?
C00K C00G C00H C00R 0.7(3) . . . . ?
C00D C00G C00H C00R -176.89(16) . . . . ?
C00U C00B C00I C00V -0.6(3) . . . . ?
O003 C00B C00I C00V 179.08(16) . . . . ?
C00U C00B C00I O004 179.79(16) . . . . ?
O003 C00B C00I O004 -0.5(2) . . . . ?
B3 O004 C00I C00B 1.39(19) . . . . ?
B3 O004 C00I C00V -178.14(19) . . . . ?
B4 O005 C00J C00N 177.82(18) . . . . ?
B4 O005 C00J C00L 0.27(18) . . . . ?
C00H C00G C00K C00Q -0.8(2) . . . . ?
C00D C00G C00K C00Q 176.86(15) . . . . ?
C00N C00J C00L C00Y -0.4(3) . . . . ?
O005 C00J C00L C00Y 177.35(16) . . . . ?
C00N C00J C00L O007 -178.56(16) . . . . ?
O005 C00J C00L O007 -0.83(19) . . . . ?
B4 O007 C00L C00Y -176.99(18) . . . . ?
B4 O007 C00L C00J 1.03(18) . . . . ?
C013 N5 C00M C00Q 173.85(19) . . . . ?
C015 N5 C00M C00Q 3.8(3) . . . . ?
C013 N5 C00M C00R -6.1(3) . . . . ?
C015 N5 C00M C00R -176.12(19) . . . . ?
C00L C00J C00N C00T 0.4(3) . . . . ?
O005 C00J C00N C00T -176.83(16) . . . . ?
O006 C00C C00O C00Z -179.63(16) . . . . ?
C00A C00C C00O C00Z 0.2(3) . . . . ?
C00G C00K C00Q C00M -0.3(3) . . . . ?
N5 C00M C00Q C00K -178.58(18) . . . . ?
C00R C00M C00Q C00K 1.4(3) . . . . ?
C00G C00H C00R C00M 0.5(3) . . . . ?
N5 C00M C00R C00H 178.48(19) . . . . ?
C00Q C00M C00R C00H -1.5(3) . . . . ?
O002 C00A C00S C00P 179.09(16) . . . . ?
C00C C00A C00S C00P -0.1(3) . . . . ?
C00Z C00P C00S C00A -0.4(3) . . . . ?
C00J C00N C00T C00W 0.0(3) . . . . ?
C00I C00B C00U C012 0.7(3) . . . . ?
O003 C00B C00U C012 -178.97(17) . . . . ?
C00B C00I C00V C011 0.1(3) . . . . ?
O004 C00I C00V C011 179.56(18) . . . . ?
C00N C00T C00W C00Y -0.6(3) . . . . ?
B1 O008 C00X C018 179.1(2) . . . . ?
B1 O008 C00X C014 -0.3(2) . . . . ?
C00J C00L C00Y C00W -0.2(3) . . . . ?
O007 C00L C00Y C00W 177.60(17) . . . . ?
C00T C00W C00Y C00L 0.6(3) . . . . ?
C00S C00P C00Z C00O 0.8(3) . . . . ?
C00C C00O C00Z C00P -0.7(3) . . . . ?
C00I C00V C011 C012 0.4(3) . . . . ?
C00V C011 C012 C00U -0.3(3) . . . . ?
C00B C00U C012 C011 -0.3(3) . . . . ?
C018 C00X C014 C019 0.6(3) . . . . ?
O008 C00X C014 C019 -179.98(18) . . . . ?
C018 C00X C014 O009 179.63(19) . . . . ?
O008 C00X C014 O009 -0.9(2) . . . . ?
B1 O009 C014 C019 -179.3(2) . . . . ?
B1 O009 C014 C00X 1.7(2) . . . . ?
C019 C016 C017 C018 -0.4(3) . . . . ?
C014 C00X C018 C017 -0.9(3) . . . . ?
O008 C00X C018 C017 179.79(19) . . . . ?
C016 C017 C018 C00X 0.8(3) . . . . ?
C00X C014 C019 C016 -0.1(3) . . . . ?
O009 C014 C019 C016 -178.99(19) . . . . ?
C017 C016 C019 C014 0.0(3) . . . . ?
